data_7053266
loop_
_publ_author_name
'Thakuria, Ranjit'
'Sarma, Bipul'
'Nangia, Ashwini'

_publ_section_title
;
 Supramolecular networks of a H-shaped aromatic phenol host
;
_journal_issue 4
_journal_name_full 'New Journal of Chemistry'
_journal_page_first 623
_journal_paper_doi 10.1039/b9nj00234k
_journal_volume 34
_journal_year 2010
_chemical_formula_moiety 'C40 H42 O4'
_chemical_formula_sum 'C40 H42 O4'
_chemical_formula_weight 586.74
_chemical_name_common '1,4-di(bis(4'-hydroxy 3',5'-dimethylphenyl)methyl)benzene'
_chemical_name_systematic
;
1,4-di[bis(4'-hydroxy 3',5'-dimethylphenyl)methyl]benzene
;
_space_group_IT_number 14
_symmetry_cell_setting monoclinic
_symmetry_space_group_name_Hall '-P 2ybc'
_symmetry_space_group_name_H-M 'P 1 21/c 1'
_atom_sites_solution_hydrogens geom
_atom_sites_solution_primary direct
_atom_sites_solution_secondary difmap
_audit_creation_method SHELXL-97
_cell_angle_alpha 90.00
_cell_angle_beta 104.850(2)
_cell_angle_gamma 90.00
_cell_formula_units_Z 2
_cell_length_a 15.0090(17)
_cell_length_b 5.5072(6)
_cell_length_c 18.887(2)
_cell_measurement_reflns_used 3733
_cell_measurement_temperature 100(2)
_cell_measurement_theta_max 25.97
_cell_measurement_theta_min 2.31
_cell_volume 1509.0(3)
_computing_cell_refinement 'Bruker SMART'
_computing_data_collection 'Bruker SMART'
_computing_data_reduction 'Bruker SAINT'
_computing_molecular_graphics 'Bruker SHELXTL'
_computing_publication_material 'Bruker SHELXTL'
_computing_structure_refinement 'SHELXL-97 (Sheldrick, 1997)'
_computing_structure_solution 'SHELXS-97 (Sheldrick, 1990)'
_diffrn_ambient_temperature 100(2)
_diffrn_measured_fraction_theta_full 1.000
_diffrn_measured_fraction_theta_max 1.000
_diffrn_measurement_device_type 'CCD area detector'
_diffrn_measurement_method 'phi and omega scans'
_diffrn_radiation_monochromator graphite
_diffrn_radiation_source 'fine-focus sealed tube'
_diffrn_radiation_type MoK\a
_diffrn_radiation_wavelength 0.71073
_diffrn_reflns_av_R_equivalents 0.0641
_diffrn_reflns_av_sigmaI/netI 0.0515
_diffrn_reflns_limit_h_max 18
_diffrn_reflns_limit_h_min -18
_diffrn_reflns_limit_k_max 6
_diffrn_reflns_limit_k_min -6
_diffrn_reflns_limit_l_max 23
_diffrn_reflns_limit_l_min -23
_diffrn_reflns_number 14825
_diffrn_reflns_theta_full 26.05
_diffrn_reflns_theta_max 26.05
_diffrn_reflns_theta_min 1.40
_exptl_absorpt_coefficient_mu 0.082
_exptl_absorpt_correction_T_max 0.9935
_exptl_absorpt_correction_T_min 0.9799
_exptl_absorpt_correction_type multi-scan
_exptl_absorpt_process_details 'Bruker AXS SADABS program'
_exptl_crystal_colour orange
_exptl_crystal_density_diffrn 1.291
_exptl_crystal_density_method 'not measured'
_exptl_crystal_description plate
_exptl_crystal_F_000 628
_exptl_crystal_size_max 0.25
_exptl_crystal_size_mid 0.12
_exptl_crystal_size_min 0.08
_refine_diff_density_max 0.330
_refine_diff_density_min -0.219
_refine_diff_density_rms 0.057
_refine_ls_extinction_method none
_refine_ls_goodness_of_fit_ref 1.042
_refine_ls_hydrogen_treatment mixed
_refine_ls_matrix_type full
_refine_ls_number_parameters 211
_refine_ls_number_reflns 2970
_refine_ls_number_restraints 0
_refine_ls_restrained_S_all 1.042
_refine_ls_R_factor_all 0.0834
_refine_ls_R_factor_gt 0.0604
_refine_ls_shift/su_max 0.000
_refine_ls_shift/su_mean 0.000
_refine_ls_structure_factor_coef Fsqd
_refine_ls_weighting_details 'calc w=1/[\s^2^(Fo^2^)+(0.0664P)^2^+0.8885P] where P=(Fo^2^+2Fc^2^)/3'
_refine_ls_weighting_scheme calc
_refine_ls_wR_factor_gt 0.1338
_refine_ls_wR_factor_ref 0.1454
_reflns_number_gt 2260
_reflns_number_total 2970
_reflns_threshold_expression >2sigma(I)
_cod_data_source_file b9nj00234k.txt
_cod_data_source_block an505_4_pure
_cod_depositor_comments
;
The following automatic conversions were performed:

'_symmetry_cell_setting' value 'Monoclinic' changed to 'monoclinic'
according to /home/saulius/struct/CIF-dictionaries/cif_core.dic
dictionary named 'cif_core.dic' version 2.4.2 from 2011-04-26.

Automatic conversion script
Id: cif_fix_values 1891 2012-01-12 08:04:46Z andrius 
;
_cod_original_sg_symbol_Hall -P2ybc
_cod_original_sg_symbol_H-M 'P2(1)/c '
_cod_database_code 7053266

loop_
_symmetry_equiv_pos_as_xyz
'x, y, z'
'-x, y+1/2, -z+1/2'
'-x, -y, -z'
'x, -y-1/2, z-1/2'

loop_
_atom_site_label
_atom_site_type_symbol
_atom_site_fract_x
_atom_site_fract_y
_atom_site_fract_z
_atom_site_U_iso_or_equiv
_atom_site_adp_type
_atom_site_occupancy
_atom_site_symmetry_multiplicity
_atom_site_calc_flag
_atom_site_refinement_flags
C1 C 0.09373(15) 0.3759(4) 0.35851(12) 0.0197(5) Uani 1 1 d .
C2 C 0.17287(15) 0.2342(4) 0.36802(12) 0.0179(5) Uani 1 1 d .
C3 C 0.24652(15) 0.2832(4) 0.42768(12) 0.0165(5) Uani 1 1 d .
H3 H 0.3006 0.1865 0.4353 0.020 Uiso 1 1 calc R
C4 C 0.24366(14) 0.4694(4) 0.47662(11) 0.0153(5) Uani 1 1 d .
C5 C 0.16297(15) 0.6031(4) 0.46578(12) 0.0183(5) Uani 1 1 d .
H5 H 0.1597 0.7294 0.4993 0.022 Uiso 1 1 calc R
C6 C 0.08639(15) 0.5587(4) 0.40739(12) 0.0205(5) Uani 1 1 d .
C7 C 0.32445(14) 0.5201(4) 0.54248(11) 0.0155(5) Uani 1 1 d .
H7 H 0.3176 0.6925 0.5568 0.019 Uiso 1 1 calc R
C8 C 0.32164(14) 0.3651(4) 0.60915(12) 0.0167(5) Uani 1 1 d .
C9 C 0.26084(15) 0.1723(4) 0.60611(12) 0.0173(5) Uani 1 1 d .
H9 H 0.2204 0.1300 0.5603 0.021 Uiso 1 1 calc R
C10 C 0.25724(15) 0.0390(4) 0.66813(12) 0.0185(5) Uani 1 1 d .
C11 C 0.31801(16) 0.0991(4) 0.73434(12) 0.0187(5) Uani 1 1 d .
C12 C 0.37772(15) 0.2969(4) 0.74068(12) 0.0195(5) Uani 1 1 d .
C13 C 0.37861(15) 0.4246(4) 0.67747(12) 0.0183(5) Uani 1 1 d .
H13 H 0.4197 0.5578 0.6810 0.022 Uiso 1 1 calc R
C14 C 0.41654(14) 0.5057(4) 0.52157(11) 0.0142(5) Uani 1 1 d .
C15 C 0.44055(15) 0.6911(4) 0.48020(12) 0.0179(5) Uani 1 1 d .
H15 H 0.3998 0.8246 0.4661 0.021 Uiso 1 1 calc R
C16 C 0.52232(15) 0.6870(4) 0.45885(12) 0.0182(5) Uani 1 1 d .
H16 H 0.5367 0.8170 0.4306 0.022 Uiso 1 1 calc R
C17 C -0.00042(16) 0.7061(5) 0.39805(14) 0.0298(6) Uani 1 1 d .
H17A H -0.0097 0.8063 0.3539 0.045 Uiso 1 1 calc R
H17B H 0.0051 0.8111 0.4408 0.045 Uiso 1 1 calc R
H17C H -0.0531 0.5968 0.3933 0.045 Uiso 1 1 calc R
C18 C 0.17820(16) 0.0374(4) 0.31404(13) 0.0234(5) Uani 1 1 d .
H18A H 0.1293 -0.0819 0.3125 0.035 Uiso 1 1 calc R
H18B H 0.2384 -0.0429 0.3291 0.035 Uiso 1 1 calc R
H18C H 0.1704 0.1087 0.2653 0.035 Uiso 1 1 calc R
C19 C 0.18721(16) -0.1581(4) 0.66503(13) 0.0243(6) Uani 1 1 d .
H19A H 0.2183 -0.3161 0.6723 0.036 Uiso 1 1 calc R
H19B H 0.1423 -0.1553 0.6171 0.036 Uiso 1 1 calc R
H19C H 0.1553 -0.1315 0.7036 0.036 Uiso 1 1 calc R
C20 C 0.43509(16) 0.3817(5) 0.81392(12) 0.0240(6) Uani 1 1 d .
H20A H 0.4907 0.4627 0.8076 0.036 Uiso 1 1 calc R
H20B H 0.4527 0.2419 0.8466 0.036 Uiso 1 1 calc R
H20C H 0.3992 0.4960 0.8353 0.036 Uiso 1 1 calc R
H1 H 0.025(2) 0.203(6) 0.2771(16) 0.050(10) Uiso 1 1 d .
H2 H 0.343(3) 0.035(8) 0.830(2) 0.086(14) Uiso 1 1 d .
O1 O 0.01928(11) 0.3462(4) 0.29806(9) 0.0271(4) Uani 1 1 d .
O2 O 0.31324(13) -0.0415(3) 0.79363(9) 0.0261(4) Uani 1 1 d .

loop_
_atom_site_aniso_label
_atom_site_aniso_U_11
_atom_site_aniso_U_22
_atom_site_aniso_U_33
_atom_site_aniso_U_23
_atom_site_aniso_U_13
_atom_site_aniso_U_12
C1 0.0117(11) 0.0298(13) 0.0146(11) 0.0040(10) -0.0019(9) -0.0040(9)
C2 0.0145(11) 0.0228(12) 0.0165(11) 0.0003(9) 0.0041(9) -0.0044(9)
C3 0.0095(10) 0.0210(12) 0.0177(11) 0.0038(9) 0.0013(9) 0.0016(9)
C4 0.0139(11) 0.0169(11) 0.0139(11) 0.0027(9) 0.0011(9) -0.0011(9)
C5 0.0177(12) 0.0201(12) 0.0164(11) 0.0001(9) 0.0034(9) 0.0012(9)
C6 0.0140(11) 0.0252(13) 0.0217(12) 0.0055(10) 0.0034(10) 0.0039(10)
C7 0.0126(11) 0.0173(11) 0.0146(11) -0.0011(9) 0.0001(9) 0.0018(9)
C8 0.0114(11) 0.0208(12) 0.0176(11) 0.0002(9) 0.0035(9) 0.0039(9)
C9 0.0153(11) 0.0206(12) 0.0141(11) -0.0019(9) 0.0004(9) 0.0014(9)
C10 0.0174(12) 0.0173(12) 0.0221(12) -0.0016(9) 0.0074(10) 0.0028(9)
C11 0.0217(12) 0.0208(12) 0.0150(11) 0.0030(9) 0.0075(9) 0.0077(10)
C12 0.0162(12) 0.0230(12) 0.0188(12) -0.0014(10) 0.0039(10) 0.0057(9)
C13 0.0135(11) 0.0210(12) 0.0192(12) -0.0008(9) 0.0020(9) -0.0010(9)
C14 0.0111(11) 0.0183(11) 0.0110(10) -0.0040(9) -0.0011(8) -0.0022(8)
C15 0.0161(11) 0.0176(11) 0.0170(12) 0.0015(9) -0.0010(9) 0.0038(9)
C16 0.0187(12) 0.0189(12) 0.0166(12) 0.0036(9) 0.0040(9) -0.0011(9)
C17 0.0197(13) 0.0375(15) 0.0294(14) -0.0008(12) 0.0015(11) 0.0092(11)
C18 0.0154(12) 0.0300(14) 0.0226(13) -0.0060(10) 0.0009(10) -0.0017(10)
C19 0.0266(13) 0.0249(13) 0.0222(13) 0.0023(10) 0.0076(10) -0.0003(11)
C20 0.0203(12) 0.0333(14) 0.0166(12) 0.0001(10) 0.0016(10) 0.0033(11)
O1 0.0151(9) 0.0392(11) 0.0214(9) -0.0019(8) -0.0055(7) 0.0009(8)
O2 0.0337(10) 0.0275(10) 0.0163(9) 0.0033(7) 0.0052(8) -0.0010(8)

loop_
_atom_type_symbol
_atom_type_description
_atom_type_scat_dispersion_real
_atom_type_scat_dispersion_imag
_atom_type_scat_source
C C 0.0033 0.0016 'International Tables Vol C Tables 4.2.6.8 and 6.1.1.4'
H H 0.0000 0.0000 'International Tables Vol C Tables 4.2.6.8 and 6.1.1.4'
O O 0.0106 0.0060 'International Tables Vol C Tables 4.2.6.8 and 6.1.1.4'

loop_
_geom_angle_atom_site_label_1
_geom_angle_atom_site_label_2
_geom_angle_atom_site_label_3
_geom_angle
_geom_angle_site_symmetry_1
_geom_angle_site_symmetry_3
O1 C1 C6 116.6(2) . .
O1 C1 C2 121.3(2) . .
C6 C1 C2 122.0(2) . .
C3 C2 C1 118.1(2) . .
C3 C2 C18 121.4(2) . .
C1 C2 C18 120.5(2) . .
C2 C3 C4 122.0(2) . .
C5 C4 C3 117.94(19) . .
C5 C4 C7 120.35(19) . .
C3 C4 C7 121.65(19) . .
C4 C5 C6 122.3(2) . .
C1 C6 C5 117.5(2) . .
C1 C6 C17 121.7(2) . .
C5 C6 C17 120.7(2) . .
C4 C7 C8 112.67(18) . .
C4 C7 C14 111.19(17) . .
C8 C7 C14 113.56(17) . .
C9 C8 C13 117.3(2) . .
C9 C8 C7 123.20(19) . .
C13 C8 C7 119.4(2) . .
C8 C9 C10 122.2(2) . .
C11 C10 C9 118.3(2) . .
C11 C10 C19 120.0(2) . .
C9 C10 C19 121.7(2) . .
O2 C11 C10 116.1(2) . .
O2 C11 C12 122.3(2) . .
C10 C11 C12 121.5(2) . .
C13 C12 C11 118.0(2) . .
C13 C12 C20 120.3(2) . .
C11 C12 C20 121.7(2) . .
C12 C13 C8 122.6(2) . .
C15 C14 C16 117.54(19) . 3_666
C15 C14 C7 119.22(19) . .
C16 C14 C7 123.24(19) 3_666 .
C16 C15 C14 121.9(2) . .
C15 C16 C14 120.6(2) . 3_666

loop_
_geom_bond_atom_site_label_1
_geom_bond_atom_site_label_2
_geom_bond_distance
_geom_bond_site_symmetry_2
C1 O1 1.387(3) .
C1 C6 1.389(3) .
C1 C2 1.394(3) .
C2 C3 1.388(3) .
C2 C18 1.504(3) .
C3 C4 1.388(3) .
C4 C5 1.387(3) .
C4 C7 1.524(3) .
C5 C6 1.395(3) .
C6 C17 1.506(3) .
C7 C8 1.531(3) .
C7 C14 1.534(3) .
C8 C9 1.391(3) .
C8 C13 1.392(3) .
C9 C10 1.395(3) .
C10 C11 1.386(3) .
C10 C19 1.502(3) .
C11 O2 1.378(3) .
C11 C12 1.396(3) .
C12 C13 1.389(3) .
C12 C20 1.504(3) .
C14 C15 1.388(3) .
C14 C16 1.390(3) 3_666
C15 C16 1.387(3) .
C16 C14 1.390(3) 3_666
